data_2102454
loop_
_publ_author_name
'Marsh, Richard E.'

_publ_section_title
;
 Space group <i>Cc</i>: an update
;
_journal_issue 2
_journal_name_full 'Acta Crystallographica Section B'
_journal_page_first 252
_journal_page_last 253
_journal_paper_doi 10.1107/S0108768104003878
_journal_volume 60
_journal_year 2004
_chemical_formula_moiety 'C28 H22 N3 O P, C H2 Cl2'
_chemical_formula_sum 'C29 H24 Cl2 N3 O P'
_space_group_crystal_system monoclinic
_space_group_IT_number 15
_symmetry_space_group_name_H-M 'C 1 2/c 1'
_audit_creation_method CRYM
_cell_angle_alpha 90
_cell_angle_beta 107.98
_cell_angle_gamma 90
_cell_formula_units_Z 8
_cell_length_a 16.4540
_cell_length_b 15.1066
_cell_length_c 22.0460
_cell_volume 5212.230
_cod_data_source_file bk0142.cif
_cod_data_source_block YETDOQ
_cod_depositor_comments
;
 Adding the _cell_formula_units_Z data item.

 Antanas Vaitkus,
 2017-08-05

  Added moiety chemical formula from Marsh (2004) paper.
  The summary chemical formula is calculated from moiety formula using
  AdHocParser
  (svn://www.crystallography.net/cod-tools/trunk/Formulae/AdHocParser.yp,
  revision 1441.)

  Andrius Merkys
  2013-11-11
;
_cod_original_sg_symbol_H-M C2/c
_cod_database_code 2102454

loop_
_atom_site_label
_atom_site_type_symbol
_atom_site_fract_x
_atom_site_fract_y
_atom_site_fract_z
P1 P 0.23005 0.65695 0.24380
O1 O 0.21140 0.75165 0.23770
N1 N 0.14905 0.58625 0.22050
N2 N 0.27835 0.61585 0.31630
N3 N 0.29370 0.61360 0.20505
C1 C 0.26460 0.47610 0.25560
C3 C 0.16965 0.49450 0.22615
C4 C 0.09745 0.44510 0.20255
C5 C 0.02780 0.50800 0.17970
C6 C -0.05995 0.49540 0.15005
C7 C -0.11025 0.57155 0.13245
C8 C -0.07670 0.65690 0.14490
C9 C 0.00965 0.67020 0.17450
C10 C 0.06045 0.59470 0.19085
C11 C 0.08925 0.34535 0.19965
C12 C 0.29420 0.52295 0.31955
C13 C 0.33565 0.49770 0.38025
C14 C 0.34700 0.57845 0.41780
C15 C 0.38490 0.59525 0.48300
C16 C 0.38550 0.68090 0.50545
C17 C 0.34725 0.75110 0.46505
C18 C 0.30925 0.73640 0.40020
C19 C 0.31080 0.65040 0.37785
C20 C 0.36490 0.40700 0.40390
C21 C 0.31145 0.52085 0.21445
C22 C 0.36270 0.49440 0.18070
C23 C 0.38845 0.57565 0.15475
C24 C 0.44200 0.58915 0.11770
C25 C 0.44420 0.67285 0.09250
C26 C 0.39365 0.74130 0.10255
C27 C 0.34220 0.73055 0.14170
C28 C 0.34145 0.64665 0.16715
C29 C 0.40135 0.40395 0.18095
C58 C 0.62025 0.03950 0.04270
Cl1 Cl 0.59060 0.14685 0.04155
Cl2? Cl 0.54045 0.11500 0.01530
Cl3? Cl 0.70775 0.04755 0.01960
Cl4 Cl 0.71025 0.01860 0.02975
H1 H 0.27655 0.41245 0.25985
H3 H -0.08360 0.43910 0.14225
H4 H -0.16835 0.56490 0.11165
H5 H -0.11290 0.70540 0.13315
H6 H 0.03265 0.72670 0.18300
H7 H 0.14460 0.31910 0.21775
H8 H 0.06580 0.32700 0.15605
H9 H 0.05220 0.32665 0.22330
H10 H 0.40920 0.54945 0.51085
H11 H 0.41225 0.69230 0.54835
H12 H 0.34725 0.80760 0.48170
H13 H 0.28370 0.78220 0.37275
H14 H 0.34970 0.36615 0.36885
H15 H 0.33795 0.38945 0.43490
H16 H 0.42575 0.40710 0.42310
H17 H 0.47520 0.54340 0.10995
H18 H 0.48050 0.68345 0.06840
H19 H 0.39420 0.79565 0.08290
H20 H 0.31010 0.77685 0.15030
H21 H 0.37895 0.36405 0.20560
H22 H 0.46255 0.40400 0.19700
H23 H 0.38335 0.38525 0.13720
